data_4310799
loop_
_publ_author_name
'Subrata Kumar Dey'
'Nijhuma Mondal'
'M. Salah El Fallah'
'Ramon Vicente'
'Albert Escuer'
'Xavier Solans'
'M. Font-Bard\'ia'
'T. Matsushita'
'V. Gramlich'
'Samiran Mitra'

_publ_section_title
;
 Crystal Structure and Magnetic Interactions in Nickel(II) Dibridged
 Complexes Formed by Two Azide Groups or by Both Phenolate Oxygen-Azide,
 -Thiocyanate, -Carboxylate, or -Cyanate Groups
;
_journal_name_full 'Inorganic Chemistry'
_journal_page_first 2427
_journal_page_last 2434
_journal_paper_doi 10.1021/ic0352553
_journal_volume 43
_journal_year 2004
_chemical_formula_sum 'C24 H38 N10 Ni2 O6'
_chemical_formula_weight 680.06
_chemical_name_systematic
;
  ?
;
_space_group_IT_number 14
_symmetry_cell_setting monoclinic
_symmetry_space_group_name_Hall '-P 2ybc'
_symmetry_space_group_name_H-M 'P 1 21/c 1'
_atom_sites_solution_hydrogens geom
_atom_sites_solution_primary direct
_atom_sites_solution_secondary difmap
_audit_creation_method SHELXL
_cell_angle_alpha 90.00
_cell_angle_beta 106.05(5)
_cell_angle_gamma 90.00
_cell_formula_units_Z 4
_cell_length_a 16.100(12)
_cell_length_b 13.541(7)
_cell_length_c 13.929(9)
_cell_measurement_reflns_used 12
_cell_measurement_temperature 293(2)
_cell_measurement_theta_max 11
_cell_measurement_theta_min 10
_cell_volume 2918(3)
_computing_cell_refinement 'SIEMENS SHELXTL Plus'
_computing_data_collection 'SIEMENS SHELXTL Plus'
_computing_data_reduction 'SIEMENS SHELXTL Plus'
_computing_molecular_graphics SHELXLTL-Plus
_computing_publication_material SHELXL-93
_computing_structure_refinement 'SHELXL-93 (Sheldrick, 1993)'
_computing_structure_solution 'SHELXS-86 (Sheldrick, 1990)'
_diffrn_ambient_temperature 293(2)
_diffrn_measurement_device 'SYNTEX P21 4-circle diffractometer'
_diffrn_measurement_method ' \w scans'
_diffrn_radiation_monochromator graphite
_diffrn_radiation_source 'fine-focus sealed tube'
_diffrn_radiation_type MoK\a
_diffrn_radiation_wavelength 0.71073
_diffrn_reflns_av_R_equivalents 0.0183
_diffrn_reflns_av_sigmaI/netI 0.0439
_diffrn_reflns_limit_h_max 14
_diffrn_reflns_limit_h_min -15
_diffrn_reflns_limit_k_max 0
_diffrn_reflns_limit_k_min -13
_diffrn_reflns_limit_l_max 13
_diffrn_reflns_limit_l_min 0
_diffrn_reflns_number 2889
_diffrn_reflns_theta_max 20.04
_diffrn_reflns_theta_min 2.00
_diffrn_standards_decay_% 0
_diffrn_standards_interval_count 120
_diffrn_standards_number 1
_exptl_absorpt_coefficient_mu 1.347
_exptl_absorpt_correction_type none
_exptl_crystal_colour colourless
_exptl_crystal_density_diffrn 1.548
_exptl_crystal_description prism
_exptl_crystal_F_000 1424
_exptl_crystal_size_max 0.1
_exptl_crystal_size_mid 0.1
_exptl_crystal_size_min 0.05
_refine_diff_density_max 0.464
_refine_diff_density_min -0.322
_refine_diff_density_rms 0.043
_refine_ls_extinction_coef 0.00013(14)
_refine_ls_extinction_expression Fc^*^=kFc[1+0.001xFc^2^\l^3^/sin(2\q)]^-1/4^
_refine_ls_extinction_method SHELXL
_refine_ls_goodness_of_fit_all 0.890
_refine_ls_goodness_of_fit_obs 1.034
_refine_ls_matrix_type full
_refine_ls_number_parameters 432
_refine_ls_number_reflns 2739
_refine_ls_number_restraints 113
_refine_ls_restrained_S_all 0.921
_refine_ls_restrained_S_obs 1.063
_refine_ls_R_factor_all 0.0387
_refine_ls_R_factor_obs 0.0274
_refine_ls_shift/esd_max 0.416
_refine_ls_shift/esd_mean 0.007
_refine_ls_structure_factor_coef Fsqd
_refine_ls_weighting_details 'w=1/[\s^2^(Fo^2^)+(0.0375P)^2^+0.0000P] where P=(Fo^2^+2Fc^2^)/3'
_refine_ls_weighting_scheme calc
_refine_ls_wR_factor_all 0.0633
_refine_ls_wR_factor_obs 0.0616
_reflns_number_observed 2046
_reflns_number_total 2739
_reflns_observed_criterion >2sigma(I)
_cod_data_source_file ic0352553si20031030_111114_1.cif
_cod_data_source_block 1
_cod_depositor_comments
;
The following automatic conversions were performed:
'_symmetry_cell_setting' value 'Monoclinic' changed to 'monoclinic'
according to '/home/saulius/struct/CIF-dictionaries/cif_core.dic'
dictionary named 'cif_core.dic' version 2.4.1 from 2010-06-29.

Automatic conversion script
Id: cif_fix_enum 1527 2010-12-29 10:47:43Z saulius 

The following automatic conversions were performed:

'_refine_ls_weighting_scheme' value 'calc
w=1/[\s^2^(Fo^2^)+(0.0375P)^2^+0.0000P] where P=(Fo^2^+2Fc^2^)/3' was
changed to 'calc'. New tag '_refine_ls_weighting_details' was
created. The value of the new tag was set to
'w=1/[\s^2^(Fo^2^)+(0.0375P)^2^+0.0000P] where P=(Fo^2^+2Fc^2^)/3'.

Automatic conversion script
Id: cif_fix_values 3143 2015-03-26 13:38:13Z robertas 
;
_cod_original_cell_volume 2918.3(33)
_cod_database_code 4310799

loop_
_symmetry_equiv_pos_as_xyz
'x, y, z'
'-x, y+1/2, -z+1/2'
'-x, -y, -z'
'x, -y-1/2, z-1/2'

loop_
_atom_site_aniso_label
_atom_site_aniso_U_11
_atom_site_aniso_U_22
_atom_site_aniso_U_33
_atom_site_aniso_U_23
_atom_site_aniso_U_13
_atom_site_aniso_U_12
Ni1 0.0342(3) 0.0272(3) 0.0280(3) 0.0004(2) 0.0087(2) -0.0004(2)
Ni2 0.0397(3) 0.0280(3) 0.0346(3) 0.0032(2) 0.0096(2) 0.0014(2)
O1' 0.0366(14) 0.0329(14) 0.0321(14) 0.0063(12) 0.0165(12) 0.0036(12)
O2' 0.0439(15) 0.0320(15) 0.046(2) 0.0044(13) 0.0137(13) 0.0146(12)
O1 0.045(2) 0.0283(14) 0.0301(14) 0.0028(12) 0.0041(12) -0.0064(12)
O2 0.051(2) 0.047(2) 0.0322(15) -0.0049(14) 0.0035(13) -0.0106(13)
O3 0.050(2) 0.041(2) 0.040(2) 0.0095(13) -0.0014(14) -0.0061(14)
N11' 0.054(2) 0.043(2) 0.053(2) 0.002(2) 0.009(2) 0.006(2)
N1 0.040(2) 0.044(2) 0.041(2) 0.002(2) 0.021(2) 0.009(2)
N2 0.057(2) 0.042(2) 0.050(2) 0.000(2) 0.023(2) 0.003(2)
N3 0.102(3) 0.086(3) 0.120(3) 0.018(3) 0.074(3) 0.024(3)
N4 0.094(3) 0.038(2) 0.056(2) -0.002(2) 0.009(2) -0.016(2)
N5 0.051(2) 0.031(2) 0.097(3) 0.001(2) 0.001(2) 0.006(2)
N6 0.090(3) 0.064(3) 0.219(6) 0.005(4) 0.025(4) -0.015(3)
N8 0.036(2) 0.033(2) 0.030(2) 0.003(2) 0.0080(15) 0.000(2)
N11 0.042(2) 0.030(2) 0.035(2) 0.000(2) 0.010(2) -0.004(2)
C1' 0.030(2) 0.032(2) 0.032(2) -0.008(2) 0.008(2) -0.007(2)
C2' 0.029(2) 0.040(2) 0.034(2) -0.009(2) 0.011(2) -0.006(2)
C3' 0.039(2) 0.045(3) 0.048(3) -0.015(2) 0.009(2) -0.002(2)
C4' 0.038(2) 0.069(3) 0.055(3) -0.022(3) 0.017(2) -0.003(2)
C5' 0.047(2) 0.073(3) 0.036(2) -0.017(2) 0.023(2) -0.019(2)
C6' 0.034(2) 0.044(2) 0.033(2) -0.006(2) 0.013(2) -0.012(2)
C7' 0.050(2) 0.049(3) 0.034(2) 0.004(2) 0.014(2) -0.020(2)
N8' 0.052(2) 0.037(2) 0.035(2) 0.012(2) 0.009(2) 0.000(2)
C9' 0.085(3) 0.061(3) 0.060(3) 0.027(3) 0.028(3) 0.013(3)
C10' 0.054(3) 0.047(3) 0.058(3) 0.008(2) 0.004(2) -0.006(2)
C12' 0.078(5) 0.045(4) 0.076(5) 0.013(4) 0.008(4) 0.007(4)
C13' 0.057(4) 0.056(4) 0.056(5) -0.003(4) 0.013(4) 0.015(4)
C14' 0.040(5) 0.044(5) 0.068(5) 0.011(4) 0.007(4) 0.011(4)
C10" 0.065(3) 0.060(3) 0.070(3) 0.017(3) 0.010(2) 0.001(3)
C12" 0.076(5) 0.054(5) 0.086(5) -0.010(4) 0.007(4) 0.020(4)
C13" 0.054(4) 0.059(5) 0.057(5) -0.002(4) 0.010(4) 0.016(4)
C14" 0.053(6) 0.048(6) 0.040(5) -0.001(5) 0.031(4) -0.001(5)
C1 0.025(2) 0.030(2) 0.039(2) -0.007(2) 0.007(2) 0.000(2)
C2 0.030(2) 0.036(2) 0.037(2) 0.000(2) 0.010(2) -0.001(2)
C3 0.050(2) 0.034(3) 0.053(3) -0.013(2) 0.012(2) -0.009(2)
C4 0.060(3) 0.028(2) 0.067(3) 0.001(2) 0.019(3) -0.012(2)
C5 0.052(2) 0.035(2) 0.050(3) 0.002(2) 0.017(2) -0.008(2)
C6 0.034(2) 0.029(2) 0.033(2) -0.001(2) 0.005(2) -0.001(2)
C7 0.038(2) 0.035(2) 0.036(2) 0.008(2) 0.014(2) 0.007(2)
C9 0.058(3) 0.044(2) 0.027(2) 0.004(2) 0.008(2) -0.005(2)
C10 0.042(2) 0.043(2) 0.032(2) -0.004(2) 0.001(2) -0.002(2)
C12 0.082(3) 0.038(3) 0.044(3) -0.009(2) 0.007(2) 0.005(2)
C13 0.059(3) 0.057(3) 0.054(3) -0.002(2) 0.008(2) -0.028(2)
C14 0.061(3) 0.087(3) 0.041(3) -0.014(3) 0.003(2) -0.026(3)
O1W 0.117(3) 0.094(3) 0.167(4) -0.009(3) 0.058(3) -0.002(3)

loop_
_atom_site_label
_atom_site_type_symbol
_atom_site_fract_x
_atom_site_fract_y
_atom_site_fract_z
_atom_site_U_iso_or_equiv
_atom_site_thermal_displace_type
_atom_site_occupancy
_atom_site_calc_flag
_atom_site_refinement_flags
_atom_site_disorder_group
Ni1 Ni 0.22487(3) 0.09374(3) 0.30876(3) 0.02977(14) Uani 1 d . .
Ni2 Ni 0.28700(3) -0.08099(3) 0.46549(3) 0.03423(14) Uani 1 d . .
O1' O 0.19360(14) 0.0173(2) 0.4156(2) 0.0325(6) Uani 1 d . .
O2' O 0.10937(15) 0.1715(2) 0.3369(2) 0.0404(7) Uani 1 d . .
O1 O 0.29852(14) 0.1830(2) 0.4118(2) 0.0359(7) Uani 1 d . .
O2 O 0.38367(15) 0.2742(2) 0.5711(2) 0.0452(7) Uani 1 d . .
O3 O 0.3550(2) 0.0454(2) 0.5534(2) 0.0467(8) Uani 1 d D .
N11' N 0.3869(2) -0.1821(2) 0.5380(2) 0.0510(9) Uani 1 d DU .
N1 N 0.3246(2) -0.0163(2) 0.3448(2) 0.0397(9) Uani 1 d . .
N2 N 0.3822(2) -0.0393(2) 0.3146(2) 0.0479(9) Uani 1 d . .
N3 N 0.4408(3) -0.0626(3) 0.2852(3) 0.0939(14) Uani 1 d . .
N4 N 0.2194(2) -0.1881(2) 0.3710(2) 0.0648(11) Uani 1 d . .
N5 N 0.1735(2) -0.2483(3) 0.3806(3) 0.0638(12) Uani 1 d . .
N6 N 0.1272(3) -0.3093(3) 0.3931(4) 0.128(2) Uani 1 d . .
N8 N 0.2380(2) 0.1842(2) 0.2019(2) 0.0330(8) Uani 1 d . .
N11 N 0.1405(2) 0.0164(2) 0.1844(2) 0.0357(8) Uani 1 d . .
C1' C 0.1422(2) 0.0554(3) 0.4646(3) 0.0313(10) Uani 1 d . .
C2' C 0.0930(2) 0.1384(3) 0.4230(3) 0.0336(10) Uani 1 d . .
C3' C 0.0338(2) 0.1797(3) 0.4653(3) 0.0447(11) Uani 1 d . .
H3'A H -0.0005(2) 0.2347(3) 0.4333(3) 0.063 Uiso 1 d R .
C4' C 0.0239(2) 0.1415(3) 0.5534(3) 0.0535(12) Uani 1 d . .
H4'A H -0.0179(2) 0.1695(3) 0.5832(3) 0.075 Uiso 1 d R .
C5' C 0.0722(2) 0.0631(3) 0.5971(3) 0.0497(12) Uani 1 d . .
H5'A H 0.0658(2) 0.0385(3) 0.6593(3) 0.070 Uiso 1 d R .
C6' C 0.1325(2) 0.0182(3) 0.5550(3) 0.0364(10) Uani 1 d . .
C7' C 0.1804(2) -0.0645(3) 0.6057(3) 0.0440(11) Uani 1 d . .
H7'A H 0.1672(2) -0.0879(3) 0.6649(3) 0.062 Uiso 1 d R .
N8' N 0.2393(2) -0.1113(2) 0.5803(2) 0.0420(9) Uani 1 d . .
C9' C 0.2840(3) -0.1916(3) 0.6408(3) 0.0674(14) Uani 1 d . .
H9'A H 0.2586(3) -0.2531(3) 0.6132(3) 0.094 Uiso 1 d R .
H9'B H 0.2787(3) -0.1856(3) 0.7075(3) 0.094 Uiso 1 d R .
C10' C 0.3816(5) -0.1773(6) 0.6455(4) 0.055(2) Uani 0.530(2) d PDU 1
H10A H 0.4084(5) -0.1216(6) 0.6845(4) 0.078 Uiso 0.530(2) d PR 1
H10B H 0.4099(5) -0.2358(6) 0.6774(4) 0.078 Uiso 0.530(2) d PR 1
C12' C 0.3717(6) -0.2852(5) 0.5076(7) 0.069(3) Uani 0.530(2) d PDU 1
H12A H 0.4181(6) -0.3272(5) 0.5430(7) 0.097 Uiso 0.530(2) d PR 1
H12B H 0.3174(6) -0.3152(5) 0.5064(7) 0.097 Uiso 0.530(2) d PR 1
H12C H 0.3750(6) -0.2761(5) 0.4404(7) 0.097 Uiso 0.530(2) d PR 1
C13' C 0.4739(4) -0.1497(7) 0.5389(7) 0.057(3) Uani 0.530(2) d PDU 1
H13D H 0.4792(4) -0.0807(7) 0.5554(7) 0.086 Uiso 0.530(2) d PR 1
H13E H 0.4833(4) -0.1597(7) 0.4744(7) 0.086 Uiso 0.530(2) d PR 1
H13F H 0.5160(4) -0.1864(7) 0.5882(7) 0.086 Uiso 0.530(2) d PR 1
C14' C 0.0849(6) 0.2719(8) 0.3019(8) 0.052(3) Uani 0.530(2) d PU 1
H14A H 0.0358(6) 0.2863(8) 0.3259(8) 0.073 Uiso 0.530(2) d PR 1
H14B H 0.1280(6) 0.3222(8) 0.3243(8) 0.073 Uiso 0.530(2) d PR 1
H14C H 0.0673(6) 0.2703(8) 0.2302(8) 0.073 Uiso 0.530(2) d PR 1
C10" C 0.3574(6) -0.2112(8) 0.6278(5) 0.067(2) Uani 0.469(2) d PDU 2
H10C H 0.3760(6) -0.2780(8) 0.6484(5) 0.080 Uiso 0.469(2) d PR 2
H10D H 0.3931(6) -0.1675(8) 0.6776(5) 0.080 Uiso 0.469(2) d PR 2
C12" C 0.3938(7) -0.2664(7) 0.4729(7) 0.075(3) Uani 0.469(2) d PDU 2
H12D H 0.4069(7) -0.2560(7) 0.4105(7) 0.113 Uiso 0.469(2) d PR 2
H12E H 0.3377(7) -0.2964(7) 0.4607(7) 0.113 Uiso 0.469(2) d PR 2
H12F H 0.4364(7) -0.3092(7) 0.5144(7) 0.113 Uiso 0.469(2) d PR 2
C13" C 0.4727(5) -0.1371(8) 0.5751(8) 0.058(3) Uani 0.469(2) d PDU 2
H13A H 0.5142(5) -0.1860(8) 0.6076(8) 0.081 Uiso 0.469(2) d PR 2
H13B H 0.4820(5) -0.1202(8) 0.5119(8) 0.081 Uiso 0.469(2) d PR 2
H13C H 0.4792(5) -0.0792(8) 0.6163(8) 0.081 Uiso 0.469(2) d PR 2
C14" C 0.0636(8) 0.2576(9) 0.2959(9) 0.044(3) Uani 0.469(2) d PU 2
H14D H 0.0884(8) 0.2807(9) 0.2447(9) 0.066 Uiso 0.469(2) d PR 2
H14E H 0.0731(8) 0.3058(9) 0.3484(9) 0.066 Uiso 0.469(2) d PR 2
H14F H 0.0026(8) 0.2478(9) 0.2680(9) 0.066 Uiso 0.469(2) d PR 2
C1 C 0.3226(2) 0.2729(3) 0.3990(3) 0.0312(10) Uani 1 d . .
C2 C 0.3685(2) 0.3265(3) 0.4846(3) 0.0345(10) Uani 1 d . .
C3 C 0.3942(2) 0.4224(3) 0.4779(3) 0.0463(11) Uani 1 d . .
H3A H 0.4229(2) 0.4580(3) 0.5375(3) 0.065 Uiso 1 d R .
C4 C 0.3765(2) 0.4674(3) 0.3851(3) 0.0516(12) Uani 1 d . .
H4A H 0.3940(2) 0.5346(3) 0.3802(3) 0.072 Uiso 1 d R .
C5 C 0.3354(2) 0.4179(3) 0.3013(3) 0.0450(11) Uani 1 d . .
H5A H 0.3255(2) 0.4494(3) 0.2374(3) 0.063 Uiso 1 d R .
C6 C 0.3074(2) 0.3196(3) 0.3063(3) 0.0327(10) Uani 1 d . .
C7 C 0.2662(2) 0.2734(3) 0.2134(3) 0.0355(10) Uani 1 d . .
H7A H 0.2578(2) 0.3129(3) 0.1543(3) 0.050 Uiso 1 d R .
C9 C 0.1965(2) 0.1485(3) 0.1007(3) 0.0441(11) Uani 1 d . .
H9A H 0.2356(2) 0.1051(3) 0.0801(3) 0.062 Uiso 1 d R .
H9B H 0.1822(2) 0.2024(3) 0.0543(3) 0.062 Uiso 1 d R .
C10 C 0.1182(2) 0.0912(3) 0.1047(2) 0.0405(11) Uani 1 d . .
H10C H 0.0766(2) 0.1364(3) 0.1175(2) 0.057 Uiso 1 d R .
H10D H 0.0930(2) 0.0594(3) 0.0418(2) 0.057 Uiso 1 d R .
C12 C 0.1834(3) -0.0681(3) 0.1513(3) 0.0568(13) Uani 1 d . .
H12D H 0.1437(3) -0.1002(3) 0.0958(3) 0.080 Uiso 1 d R .
H12E H 0.2325(3) -0.0449(3) 0.1314(3) 0.080 Uiso 1 d R .
H12F H 0.2021(3) -0.1141(3) 0.2055(3) 0.080 Uiso 1 d R .
C13 C 0.0607(2) -0.0196(3) 0.2050(3) 0.0581(13) Uani 1 d . .
H13D H 0.0253(2) -0.0534(3) 0.1476(3) 0.081 Uiso 1 d R .
H13E H 0.0757(2) -0.0642(3) 0.2608(3) 0.081 Uiso 1 d R .
H13F H 0.0293(2) 0.0355(3) 0.2209(3) 0.081 Uiso 1 d R .
C14 C 0.4367(3) 0.3173(3) 0.6598(3) 0.0652(14) Uani 1 d . .
H14D H 0.4416(3) 0.2725(3) 0.7145(3) 0.091 Uiso 1 d R .
H14E H 0.4932(3) 0.3306(3) 0.6524(3) 0.091 Uiso 1 d R .
H14F H 0.4108(3) 0.3778(3) 0.6728(3) 0.091 Uiso 1 d R .
O1W O 0.1591(3) -0.5137(3) 0.3782(3) 0.1226(14) Uani 1 d D .
H1 H 0.1522(42) -0.4384(21) 0.3631(47) 0.200 Uiso 1 d D .
H2 H 0.2205(19) -0.5214(48) 0.3743(45) 0.200 Uiso 1 d D .
H4 H 0.3433(20) 0.1008(19) 0.5135(21) 0.050 Uiso 1 d D .
H3 H 0.4057(16) 0.0536(25) 0.5959(22) 0.050 Uiso 1 d D .

loop_
_atom_type_symbol
_atom_type_description
_atom_type_scat_dispersion_real
_atom_type_scat_dispersion_imag
_atom_type_scat_source
C C 0.0033 0.0016 'International Tables Vol C Tables 4.2.6.8 and 6.1.1.4'
H H 0.0000 0.0000 'International Tables Vol C Tables 4.2.6.8 and 6.1.1.4'
N N 0.0061 0.0033 'International Tables Vol C Tables 4.2.6.8 and 6.1.1.4'
O O 0.0106 0.0060 'International Tables Vol C Tables 4.2.6.8 and 6.1.1.4'
Ni Ni 0.3393 1.1124 'International Tables Vol C Tables 4.2.6.8 and 6.1.1.4'

loop_
_geom_angle_atom_site_label_1
_geom_angle_atom_site_label_2
_geom_angle_atom_site_label_3
_geom_angle
_geom_angle_site_symmetry_1
_geom_angle_site_symmetry_3
_geom_angle_publ_flag
N8 Ni1 O1' 169.92(10) . . ?
N8 Ni1 O1 90.00(11) . . ?
O1' Ni1 O1 90.01(10) . . ?
N8 Ni1 N1 112.12(12) . . ?
O1' Ni1 N1 77.96(11) . . ?
O1 Ni1 N1 89.69(11) . . ?
N8 Ni1 N11 82.58(12) . . ?
O1' Ni1 N11 96.61(11) . . ?
O1 Ni1 N11 171.66(10) . . ?
N1 Ni1 N11 96.62(12) . . ?
N8 Ni1 O2' 96.04(11) . . ?
O1' Ni1 O2' 73.90(10) . . ?
O1 Ni1 O2' 86.97(10) . . ?
N1 Ni1 O2' 151.65(10) . . ?
N11 Ni1 O2' 90.00(11) . . ?
O1' Ni2 N8' 89.79(12) . . ?
O1' Ni2 N4 91.90(13) . . ?
N8' Ni2 N4 96.61(14) . . ?
O1' Ni2 N1 78.51(11) . . ?
N8' Ni2 N1 166.75(12) . . ?
N4 Ni2 N1 90.02(13) . . ?
O1' Ni2 N11' 172.68(11) . . ?
N8' Ni2 N11' 84.01(13) . . ?
N4 Ni2 N11' 92.67(13) . . ?
N1 Ni2 N11' 107.19(13) . . ?
O1' Ni2 O3 83.45(10) . . ?
N8' Ni2 O3 87.50(11) . . ?
N4 Ni2 O3 173.80(11) . . ?
N1 Ni2 O3 85.04(11) . . ?
N11' Ni2 O3 92.37(11) . . ?
C1' O1' Ni2 127.3(2) . . ?
C1' O1' Ni1 120.7(2) . . ?
Ni2 O1' Ni1 106.68(11) . . ?
C2' O2' C14" 114.7(5) . . ?
C2' O2' C14' 119.8(5) . . ?
C2' O2' Ni1 111.4(2) . . ?
C14" O2' Ni1 132.5(5) . . ?
C14' O2' Ni1 122.2(5) . . ?
C1 O1 Ni1 127.4(2) . . ?
C2 O2 C14 118.3(3) . . ?
C12' N11' C13' 111.8(6) . . ?
C13" N11' C12" 108.2(7) . . ?
C13" N11' C10" 107.4(6) . . ?
C12" N11' C10" 113.6(6) . . ?
C12' N11' C10' 106.0(5) . . ?
C13' N11' C10' 107.0(5) . . ?
C12' N11' Ni2 115.5(4) . . ?
C13' N11' Ni2 113.9(4) . . ?
C13" N11' Ni2 114.4(5) . . ?
C12" N11' Ni2 112.2(4) . . ?
C10" N11' Ni2 101.0(4) . . ?
C10' N11' Ni2 101.4(4) . . ?
N2 N1 Ni2 127.3(3) . . ?
N2 N1 Ni1 136.2(3) . . ?
Ni2 N1 Ni1 96.47(13) . . ?
N1 N2 N3 179.3(4) . . ?
N5 N4 Ni2 132.8(3) . . ?
N4 N5 N6 178.2(5) . . ?
C7 N8 C9 118.8(3) . . ?
C7 N8 Ni1 126.5(3) . . ?
C9 N8 Ni1 113.8(2) . . ?
C10 N11 C12 109.6(3) . . ?
C10 N11 C13 109.3(3) . . ?
C12 N11 C13 108.2(3) . . ?
C10 N11 Ni1 103.9(2) . . ?
C12 N11 Ni1 112.5(2) . . ?
C13 N11 Ni1 113.2(2) . . ?
O1' C1' C6' 124.6(3) . . ?
O1' C1' C2' 117.6(3) . . ?
C6' C1' C2' 117.9(3) . . ?
C3' C2' O2' 124.5(3) . . ?
C3' C2' C1' 121.9(4) . . ?
O2' C2' C1' 113.6(3) . . ?
C2' C3' C4' 119.6(4) . . ?
C5' C4' C3' 119.9(4) . . ?
C4' C5' C6' 121.9(4) . . ?
C1' C6' C5' 118.7(3) . . ?
C1' C6' C7' 123.0(3) . . ?
C5' C6' C7' 118.3(4) . . ?
N8' C7' C6' 126.5(4) . . ?
C7' N8' C9' 120.3(3) . . ?
C7' N8' Ni2 127.1(3) . . ?
C9' N8' Ni2 112.5(3) . . ?
C10" C9' N8' 114.1(5) . . ?
N8' C9' C10' 105.3(4) . . ?
N11' C10' C9' 106.4(4) . . ?
C9' C10" N11' 125.5(7) . . ?
O1 C1 C6 124.4(3) . . ?
O1 C1 C2 118.0(3) . . ?
C6 C1 C2 117.6(3) . . ?
O2 C2 C3 124.7(3) . . ?
O2 C2 C1 113.7(3) . . ?
C3 C2 C1 121.6(3) . . ?
C2 C3 C4 119.4(3) . . ?
C5 C4 C3 120.9(4) . . ?
C4 C5 C6 120.8(4) . . ?
C1 C6 C5 119.7(3) . . ?
C1 C6 C7 123.9(3) . . ?
C5 C6 C7 116.4(3) . . ?
N8 C7 C6 125.9(3) . . ?
N8 C9 C10 107.5(3) . . ?
N11 C10 C9 110.7(3) . . ?

loop_
_geom_bond_atom_site_label_1
_geom_bond_atom_site_label_2
_geom_bond_distance
_geom_bond_site_symmetry_2
_geom_bond_publ_flag
Ni1 N8 1.984(3) . ?
Ni1 O1' 1.989(2) . ?
Ni1 O1 1.996(2) . ?
Ni1 N1 2.146(3) . ?
Ni1 N11 2.155(3) . ?
Ni1 O2' 2.264(3) . ?
Ni2 O1' 1.984(2) . ?
Ni2 N8' 1.998(3) . ?
Ni2 N4 2.057(3) . ?
Ni2 N1 2.127(3) . ?
Ni2 N11' 2.140(3) . ?
Ni2 O3 2.211(3) . ?
O1' C1' 1.316(4) . ?
O2' C2' 1.372(4) . ?
O2' C14" 1.413(12) . ?
O2' C14' 1.461(10) . ?
O1 C1 1.305(4) . ?
O2 C2 1.360(4) . ?
O2 C14 1.419(4) . ?
N11' C12' 1.460(7) . ?
N11' C13' 1.464(7) . ?
N11' C13" 1.467(8) . ?
N11' C12" 1.482(8) . ?
N11' C10" 1.508(6) . ?
N11' C10' 1.524(5) . ?
N1 N2 1.162(4) . ?
N2 N3 1.171(5) . ?
N4 N5 1.133(4) . ?
N5 N6 1.158(5) . ?
N8 C7 1.284(4) . ?
N8 C9 1.466(4) . ?
N11 C10 1.471(4) . ?
N11 C12 1.474(4) . ?
N11 C13 1.476(4) . ?
C1' C6' 1.403(5) . ?
C1' C2' 1.405(5) . ?
C2' C3' 1.371(5) . ?
C3' C4' 1.381(5) . ?
C4' C5' 1.357(5) . ?
C5' C6' 1.404(5) . ?
C6' C7' 1.431(5) . ?
C7' N8' 1.270(5) . ?
N8' C9' 1.441(5) . ?
C9' C10" 1.272(9) . ?
C9' C10' 1.566(8) . ?
C1 C6 1.397(5) . ?
C1 C2 1.417(5) . ?
C2 C3 1.375(5) . ?
C3 C4 1.385(5) . ?
C4 C5 1.351(5) . ?
C5 C6 1.412(5) . ?
C6 C7 1.425(5) . ?
C9 C10 1.494(5) . ?
